data_4338164
loop_
_publ_author_name
'Brogden, David W.'
'Turov, Yevgeniya'
'Nippe, Michael'
'Li Manni, Giovanni'
'Hillard, Elizabeth A.'
'Cl\'erac, Rodolphe'
'Gagliardi, Laura'
'Berry, John F.'

_publ_section_title
;
 Oxidative stretching of metal-metal bonds to their limits.
;
_journal_issue 9
_journal_name_full 'Inorganic chemistry'
_journal_page_first 4777
_journal_page_last 4790
_journal_paper_doi 10.1021/ic5007204
_journal_volume 53
_journal_year 2014
_chemical_formula_moiety 'W2 (C10 H8 N3)4, 2(C F3 O3 S)'
_chemical_formula_sum 'C42 H32 F6 N12 O6 S2 W2'
_chemical_formula_weight 1346.62
_space_group_IT_number 15
_symmetry_cell_setting monoclinic
_symmetry_space_group_name_Hall '-C 2yc'
_symmetry_space_group_name_H-M 'C 1 2/c 1'
_atom_sites_solution_hydrogens geom
_atom_sites_solution_primary direct
_atom_sites_solution_secondary difmap
_audit_creation_method SHELXL-97
_cell_angle_alpha 90.00
_cell_angle_beta 120.848(2)
_cell_angle_gamma 90.00
_cell_formula_units_Z 4
_cell_length_a 21.6413(10)
_cell_length_b 12.7970(6)
_cell_length_c 17.8278(8)
_cell_measurement_reflns_used 9600
_cell_measurement_temperature 100(2)
_cell_measurement_theta_max 33.8869
_cell_measurement_theta_min 2.7977
_cell_volume 4238.8(3)
_computing_cell_refinement 'SAINT Ver. 7.24A (Bruker-AXS, 2007)'
_computing_data_collection 'APEX2 Ver. 2.1-4 (Bruker-AXS, 2009)'
_computing_data_reduction 'SAINT Ver. 7.24A'
_computing_molecular_graphics SHELXTL
_computing_publication_material SHELXTL
_computing_structure_refinement 'SHELXTL, OLEX2 (Dolomanov et al., 2009)'
_computing_structure_solution 'SHELXTL (Sheldrick, 2008)'
_diffrn_ambient_temperature 100(2)
_diffrn_measured_fraction_theta_full 0.996
_diffrn_measured_fraction_theta_max 0.996
_diffrn_measurement_device_type 'Bruker SMART APEX2 area detector'
_diffrn_measurement_method '0.60\% \w and 0.6\% \f scans'
_diffrn_radiation_monochromator 'mirror optics'
_diffrn_radiation_source 'fine-focus sealed tube'
_diffrn_radiation_type MoK\a
_diffrn_radiation_wavelength 0.71073
_diffrn_reflns_av_R_equivalents 0.0241
_diffrn_reflns_av_sigmaI/netI 0.0110
_diffrn_reflns_limit_h_max 33
_diffrn_reflns_limit_h_min -33
_diffrn_reflns_limit_k_max 20
_diffrn_reflns_limit_k_min -20
_diffrn_reflns_limit_l_max 27
_diffrn_reflns_limit_l_min -27
_diffrn_reflns_number 101287
_diffrn_reflns_theta_full 33.95
_diffrn_reflns_theta_max 33.95
_diffrn_reflns_theta_min 2.65
_exptl_absorpt_coefficient_mu 5.615
_exptl_absorpt_correction_T_max 0.8024
_exptl_absorpt_correction_T_min 0.3938
_exptl_absorpt_correction_type analytical
_exptl_crystal_colour brown
_exptl_crystal_density_diffrn 2.110
_exptl_crystal_density_method 'not measured'
_exptl_crystal_description block
_exptl_crystal_F_000 2600
_exptl_crystal_size_max 0.20
_exptl_crystal_size_mid 0.08
_exptl_crystal_size_min 0.04
_refine_diff_density_max 0.914
_refine_diff_density_min -0.564
_refine_diff_density_rms 0.089
_refine_ls_extinction_method none
_refine_ls_goodness_of_fit_ref 1.090
_refine_ls_hydrogen_treatment undef
_refine_ls_matrix_type full
_refine_ls_number_parameters 317
_refine_ls_number_reflns 8568
_refine_ls_number_restraints 0
_refine_ls_restrained_S_all 1.090
_refine_ls_R_factor_all 0.0163
_refine_ls_R_factor_gt 0.0134
_refine_ls_shift/su_max 0.003
_refine_ls_shift/su_mean 0.000
_refine_ls_structure_factor_coef Fsqd
_refine_ls_weighting_details 'calc w=1/[\s^2^(Fo^2^)+(0.0129P)^2^+7.7308P] where P=(Fo^2^+2Fc^2^)/3'
_refine_ls_weighting_scheme calc
_refine_ls_wR_factor_gt 0.0318
_refine_ls_wR_factor_ref 0.0330
_reflns_number_gt 7872
_reflns_number_total 8568
_reflns_threshold_expression >2sigma(I)
_cod_data_source_file ic5007204_si_001.cif
_cod_data_source_block berry123
_cod_depositor_comments 'Adding full bibliography for 4338161--4338168.cif.'
_cod_original_sg_symbol_H-M C2/c
_cod_database_code 4338164

loop_
_symmetry_equiv_pos_as_xyz
'x, y, z'
'-x, y, -z+1/2'
'x+1/2, y+1/2, z'
'-x+1/2, y+1/2, -z+1/2'
'-x, -y, -z'
'x, -y, z-1/2'
'-x+1/2, -y+1/2, -z'
'x+1/2, -y+1/2, z-1/2'

loop_
_atom_site_label
_atom_site_type_symbol
_atom_site_fract_x
_atom_site_fract_y
_atom_site_fract_z
_atom_site_U_iso_or_equiv
_atom_site_adp_type
_atom_site_occupancy
_atom_site_symmetry_multiplicity
_atom_site_calc_flag
_atom_site_refinement_flags
W1 W 0.0000 0.579605(5) 0.2500 0.00806(2) Uani 1 2 d S
W2 W 0.0000 0.367397(5) 0.2500 0.00849(2) Uani 1 2 d S
S1 S 0.15546(2) -0.04237(3) 0.28347(2) 0.01789(6) Uani 1 1 d .
F1 F 0.15374(7) 0.11751(10) 0.18945(8) 0.0373(3) Uani 1 1 d .
F2 F 0.13261(7) -0.03073(11) 0.12380(7) 0.0405(3) Uani 1 1 d .
F3 F 0.24025(6) 0.00878(12) 0.22353(8) 0.0403(3) Uani 1 1 d .
O1 O 0.19093(8) 0.02863(9) 0.35620(9) 0.0284(3) Uani 1 1 d .
O2 O 0.07821(7) -0.04335(13) 0.24010(10) 0.0383(4) Uani 1 1 d .
O3 O 0.18874(8) -0.14330(10) 0.29881(10) 0.0338(3) Uani 1 1 d .
N1 N 0.06682(6) 0.69829(8) 0.34810(7) 0.01080(17) Uani 1 1 d .
N2 N 0.10005(6) 0.53551(8) 0.36382(7) 0.01071(17) Uani 1 1 d .
N3 N 0.11327(6) 0.36545(8) 0.33655(7) 0.01087(18) Uani 1 1 d .
N4 N 0.05791(6) 0.57931(8) 0.18319(7) 0.01036(17) Uani 1 1 d .
N5 N 0.02360(6) 0.40873(8) 0.15060(7) 0.01066(17) Uani 1 1 d .
N6 N -0.00145(6) 0.24730(8) 0.16215(7) 0.01122(18) Uani 1 1 d .
C1 C 0.06732(7) 0.79877(10) 0.37063(9) 0.0139(2) Uani 1 1 d .
H1 H 0.0320 0.8443 0.3313 0.017 Uiso 1 1 calc R
C2 C 0.11991(8) 0.83513(11) 0.45188(10) 0.0169(2) Uani 1 1 d .
H2 H 0.1214 0.9054 0.4661 0.020 Uiso 1 1 calc R
C3 C 0.17051(7) 0.76542(11) 0.51205(9) 0.0161(2) Uani 1 1 d .
H3 H 0.2052 0.7890 0.5672 0.019 Uiso 1 1 calc R
C4 C 0.16969(7) 0.66108(11) 0.49038(8) 0.0136(2) Uani 1 1 d .
H4 H 0.2024 0.6135 0.5305 0.016 Uiso 1 1 calc R
C5 C 0.11762(7) 0.63045(9) 0.40582(8) 0.0107(2) Uani 1 1 d .
C6 C 0.14602(7) 0.45394(10) 0.38203(8) 0.0109(2) Uani 1 1 d .
C7 C 0.22130(7) 0.45730(10) 0.43785(9) 0.0147(2) Uani 1 1 d .
H7 H 0.2435 0.5177 0.4692 0.018 Uiso 1 1 calc R
C8 C 0.26160(8) 0.37056(11) 0.44563(10) 0.0174(2) Uani 1 1 d .
H8 H 0.3114 0.3721 0.4820 0.021 Uiso 1 1 calc R
C9 C 0.22759(7) 0.27970(11) 0.39860(9) 0.0160(2) Uani 1 1 d .
H9 H 0.2542 0.2204 0.4033 0.019 Uiso 1 1 calc R
C10 C 0.15429(7) 0.28023(10) 0.34559(9) 0.0139(2) Uani 1 1 d .
H10 H 0.1315 0.2200 0.3145 0.017 Uiso 1 1 calc R
C11 C 0.09814(7) 0.66328(10) 0.18640(8) 0.0125(2) Uani 1 1 d .
H11 H 0.0982 0.7226 0.2165 0.015 Uiso 1 1 calc R
C12 C 0.13846(8) 0.66384(11) 0.14717(9) 0.0152(2) Uani 1 1 d .
H12 H 0.1657 0.7220 0.1510 0.018 Uiso 1 1 calc R
C13 C 0.13761(8) 0.57466(11) 0.10109(10) 0.0162(2) Uani 1 1 d .
H13 H 0.1638 0.5736 0.0730 0.019 Uiso 1 1 calc R
C14 C 0.09801(8) 0.48861(11) 0.09746(9) 0.0146(2) Uani 1 1 d .
H14 H 0.0971 0.4294 0.0666 0.018 Uiso 1 1 calc R
C15 C 0.05882(7) 0.49089(10) 0.14079(8) 0.01069(19) Uani 1 1 d .
C16 C 0.01199(7) 0.31222(10) 0.11156(8) 0.0110(2) Uani 1 1 d .
C17 C 0.00687(7) 0.27703(10) 0.03457(8) 0.0136(2) Uani 1 1 d .
H17 H 0.0155 0.3216 -0.0003 0.016 Uiso 1 1 calc R
C18 C -0.01155(8) 0.17308(11) 0.01189(9) 0.0151(2) Uani 1 1 d .
H18 H -0.0150 0.1471 -0.0389 0.018 Uiso 1 1 calc R
C19 C -0.02490(8) 0.10715(11) 0.06420(9) 0.0151(2) Uani 1 1 d .
H19 H -0.0366 0.0373 0.0492 0.018 Uiso 1 1 calc R
C20 C -0.02048(7) 0.14720(10) 0.13880(9) 0.0137(2) Uani 1 1 d .
H20 H -0.0308 0.1045 0.1732 0.016 Uiso 1 1 calc R
C21 C 0.17178(9) 0.01631(15) 0.20142(10) 0.0244(3) Uani 1 1 d .

loop_
_atom_site_aniso_label
_atom_site_aniso_U_11
_atom_site_aniso_U_22
_atom_site_aniso_U_33
_atom_site_aniso_U_23
_atom_site_aniso_U_13
_atom_site_aniso_U_12
W1 0.00871(3) 0.00763(3) 0.00795(3) 0.000 0.00434(2) 0.000
W2 0.00966(3) 0.00775(3) 0.00834(3) 0.000 0.00481(2) 0.000
S1 0.01589(14) 0.01557(14) 0.01874(15) 0.00013(11) 0.00637(12) -0.00172(11)
F1 0.0489(7) 0.0315(6) 0.0337(6) 0.0084(5) 0.0228(6) -0.0064(5)
F2 0.0345(6) 0.0629(9) 0.0178(5) -0.0167(5) 0.0090(5) -0.0171(6)
F3 0.0217(5) 0.0734(9) 0.0279(6) -0.0120(6) 0.0143(5) -0.0113(6)
O1 0.0453(8) 0.0213(5) 0.0243(6) -0.0058(4) 0.0219(6) -0.0063(5)
O2 0.0157(5) 0.0508(9) 0.0410(8) 0.0242(7) 0.0092(5) -0.0007(5)
O3 0.0361(7) 0.0172(5) 0.0349(7) -0.0025(5) 0.0088(6) 0.0043(5)
N1 0.0112(4) 0.0101(4) 0.0110(4) -0.0005(3) 0.0056(4) -0.0001(3)
N2 0.0107(4) 0.0092(4) 0.0106(4) -0.0005(3) 0.0043(4) 0.0003(3)
N3 0.0112(4) 0.0105(4) 0.0107(4) 0.0003(3) 0.0056(4) 0.0008(3)
N4 0.0115(4) 0.0092(4) 0.0104(4) -0.0001(3) 0.0056(4) -0.0003(3)
N5 0.0138(5) 0.0087(4) 0.0114(4) -0.0014(3) 0.0078(4) -0.0011(3)
N6 0.0124(4) 0.0100(4) 0.0113(4) -0.0007(3) 0.0061(4) -0.0002(3)
C1 0.0149(5) 0.0110(5) 0.0177(6) -0.0015(4) 0.0097(5) -0.0003(4)
C2 0.0171(6) 0.0137(5) 0.0207(6) -0.0060(5) 0.0102(5) -0.0028(4)
C3 0.0148(5) 0.0179(6) 0.0155(6) -0.0060(5) 0.0076(5) -0.0037(4)
C4 0.0129(5) 0.0153(5) 0.0116(5) -0.0013(4) 0.0055(4) -0.0019(4)
C5 0.0109(5) 0.0108(5) 0.0115(5) -0.0002(4) 0.0065(4) -0.0007(4)
C6 0.0107(5) 0.0115(5) 0.0103(5) 0.0005(4) 0.0053(4) 0.0001(4)
C7 0.0111(5) 0.0143(5) 0.0162(6) 0.0002(4) 0.0052(4) -0.0001(4)
C8 0.0119(5) 0.0172(6) 0.0215(6) 0.0021(5) 0.0074(5) 0.0017(4)
C9 0.0138(5) 0.0160(6) 0.0192(6) 0.0025(5) 0.0090(5) 0.0044(4)
C10 0.0145(5) 0.0126(5) 0.0157(5) 0.0005(4) 0.0086(5) 0.0022(4)
C11 0.0135(5) 0.0114(5) 0.0132(5) -0.0006(4) 0.0073(4) -0.0018(4)
C12 0.0166(6) 0.0131(5) 0.0194(6) -0.0011(4) 0.0117(5) -0.0030(4)
C13 0.0168(6) 0.0168(6) 0.0201(6) -0.0018(5) 0.0132(5) -0.0026(5)
C14 0.0163(6) 0.0147(5) 0.0175(6) -0.0024(4) 0.0120(5) -0.0009(4)
C15 0.0110(5) 0.0102(5) 0.0108(5) -0.0003(4) 0.0055(4) -0.0002(4)
C16 0.0113(5) 0.0101(5) 0.0119(5) -0.0007(4) 0.0063(4) 0.0000(4)
C17 0.0162(5) 0.0137(5) 0.0125(5) -0.0017(4) 0.0084(5) -0.0018(4)
C18 0.0174(6) 0.0151(5) 0.0139(5) -0.0044(4) 0.0087(5) -0.0022(4)
C19 0.0172(6) 0.0119(5) 0.0157(6) -0.0039(4) 0.0081(5) -0.0026(4)
C20 0.0157(5) 0.0105(5) 0.0148(5) -0.0003(4) 0.0078(5) -0.0010(4)
C21 0.0191(7) 0.0353(9) 0.0164(6) -0.0066(6) 0.0075(5) -0.0081(6)

loop_
_atom_type_symbol
_atom_type_description
_atom_type_scat_dispersion_real
_atom_type_scat_dispersion_imag
_atom_type_scat_source
C C 0.0033 0.0016 'International Tables Vol C Tables 4.2.6.8 and 6.1.1.4'
H H 0.0000 0.0000 'International Tables Vol C Tables 4.2.6.8 and 6.1.1.4'
N N 0.0061 0.0033 'International Tables Vol C Tables 4.2.6.8 and 6.1.1.4'
O O 0.0106 0.0060 'International Tables Vol C Tables 4.2.6.8 and 6.1.1.4'
F F 0.0171 0.0103 'International Tables Vol C Tables 4.2.6.8 and 6.1.1.4'
S S 0.1246 0.1234 'International Tables Vol C Tables 4.2.6.8 and 6.1.1.4'
W W -0.8490 6.8722 'International Tables Vol C Tables 4.2.6.8 and 6.1.1.4'

loop_
_geom_angle_atom_site_label_1
_geom_angle_atom_site_label_2
_geom_angle_atom_site_label_3
_geom_angle
_geom_angle_site_symmetry_1
_geom_angle_site_symmetry_3
N4 W1 N4 179.80(6) 2 .
N4 W1 N2 86.02(4) 2 2
N4 W1 N2 93.92(4) . 2
N4 W1 N2 93.92(4) 2 .
N4 W1 N2 86.02(4) . .
N2 W1 N2 149.55(6) 2 .
N4 W1 N1 83.81(4) 2 .
N4 W1 N1 96.33(4) . .
N2 W1 N1 149.67(4) 2 .
N2 W1 N1 59.90(4) . .
N4 W1 N1 96.34(4) 2 2
N4 W1 N1 83.81(4) . 2
N2 W1 N1 59.90(4) 2 2
N2 W1 N1 149.67(4) . 2
N1 W1 N1 92.94(6) . 2
N4 W1 W2 89.90(3) 2 .
N4 W1 W2 89.90(3) . .
N2 W1 W2 74.78(3) 2 .
N2 W1 W2 74.78(3) . .
N1 W1 W2 133.53(3) . .
N1 W1 W2 133.53(3) 2 .
N3 W2 N3 178.66(6) 2 .
N3 W2 N5 85.88(4) 2 2
N3 W2 N5 94.45(4) . 2
N3 W2 N5 94.45(4) 2 .
N3 W2 N5 85.88(4) . .
N5 W2 N5 151.48(6) 2 .
N3 W2 N6 83.33(4) 2 .
N3 W2 N6 95.72(4) . .
N5 W2 N6 147.53(4) 2 .
N5 W2 N6 60.22(4) . .
N3 W2 N6 95.72(4) 2 2
N3 W2 N6 83.33(4) . 2
N5 W2 N6 60.22(4) 2 2
N5 W2 N6 147.53(4) . 2
N6 W2 N6 90.49(6) . 2
N3 W2 W1 90.67(3) 2 .
N3 W2 W1 90.67(3) . .
N5 W2 W1 75.74(3) 2 .
N5 W2 W1 75.74(3) . .
N6 W2 W1 134.75(3) . .
N6 W2 W1 134.75(3) 2 .
O3 S1 O2 115.22(9) . .
O3 S1 O1 114.36(8) . .
O2 S1 O1 115.18(10) . .
O3 S1 C21 103.74(9) . .
O2 S1 C21 102.77(8) . .
O1 S1 C21 103.19(7) . .
C1 N1 C5 120.20(11) . .
C1 N1 W1 142.80(9) . .
C5 N1 W1 96.14(8) . .
C6 N2 C5 125.70(11) . .
C6 N2 W1 133.29(9) . .
C5 N2 W1 98.37(8) . .
C6 N3 C10 119.12(11) . .
C6 N3 W2 118.52(8) . .
C10 N3 W2 122.31(9) . .
C11 N4 C15 119.01(11) . .
C11 N4 W1 121.43(8) . .
C15 N4 W1 119.42(8) . .
C15 N5 C16 126.67(11) . .
C15 N5 W2 133.01(8) . .
C16 N5 W2 97.89(8) . .
C20 N6 C16 120.74(11) . .
C20 N6 W2 141.48(9) . .
C16 N6 W2 96.67(8) . .
N1 C1 C2 120.64(13) . .
N1 C1 H1 119.7 . .
C2 C1 H1 119.7 . .
C1 C2 C3 119.34(12) . .
C1 C2 H2 120.3 . .
C3 C2 H2 120.3 . .
C4 C3 C2 120.59(13) . .
C4 C3 H3 119.7 . .
C2 C3 H3 119.7 . .
C3 C4 C5 117.28(12) . .
C3 C4 H4 121.4 . .
C5 C4 H4 121.4 . .
N1 C5 N2 105.12(11) . .
N1 C5 C4 121.82(11) . .
N2 C5 C4 132.86(12) . .
N3 C6 N2 113.71(11) . .
N3 C6 C7 120.45(11) . .
N2 C6 C7 125.74(12) . .
C8 C7 C6 119.41(13) . .
C8 C7 H7 120.3 . .
C6 C7 H7 120.3 . .
C7 C8 C9 119.90(13) . .
C7 C8 H8 120.1 . .
C9 C8 H8 120.1 . .
C10 C9 C8 118.45(13) . .
C10 C9 H9 120.8 . .
C8 C9 H9 120.8 . .
N3 C10 C9 122.68(13) . .
N3 C10 H10 118.7 . .
C9 C10 H10 118.7 . .
N4 C11 C12 122.83(12) . .
N4 C11 H11 118.6 . .
C12 C11 H11 118.6 . .
C11 C12 C13 118.35(12) . .
C11 C12 H12 120.8 . .
C13 C12 H12 120.8 . .
C14 C13 C12 120.00(12) . .
C14 C13 H13 120.0 . .
C12 C13 H13 120.0 . .
C13 C14 C15 119.51(12) . .
C13 C14 H14 120.2 . .
C15 C14 H14 120.2 . .
N5 C15 N4 113.61(11) . .
N5 C15 C14 126.01(11) . .
N4 C15 C14 120.23(11) . .
N6 C16 N5 104.95(10) . .
N6 C16 C17 121.24(11) . .
N5 C16 C17 133.60(12) . .
C18 C17 C16 117.54(12) . .
C18 C17 H17 121.2 . .
C16 C17 H17 121.2 . .
C17 C18 C19 120.83(12) . .
C17 C18 H18 119.6 . .
C19 C18 H18 119.6 . .
C20 C19 C18 118.92(12) . .
C20 C19 H19 120.5 . .
C18 C19 H19 120.5 . .
N6 C20 C19 120.69(12) . .
N6 C20 H20 119.7 . .
C19 C20 H20 119.7 . .
F3 C21 F1 107.92(15) . .
F3 C21 F2 107.05(14) . .
F1 C21 F2 106.98(15) . .
F3 C21 S1 112.08(12) . .
F1 C21 S1 111.35(12) . .
F2 C21 S1 111.21(12) . .

loop_
_geom_bond_atom_site_label_1
_geom_bond_atom_site_label_2
_geom_bond_distance
_geom_bond_site_symmetry_2
W1 N4 2.1261(11) 2
W1 N4 2.1261(11) .
W1 N2 2.1490(11) 2
W1 N2 2.1490(11) .
W1 N1 2.2052(11) .
W1 N1 2.2052(11) 2
W1 W2 2.71562(16) .
W2 N3 2.1240(11) 2
W2 N3 2.1240(11) .
W2 N5 2.1469(11) 2
W2 N5 2.1469(11) .
W2 N6 2.1830(11) .
W2 N6 2.1830(11) 2
S1 O3 1.4351(13) .
S1 O2 1.4378(14) .
S1 O1 1.4406(13) .
S1 C21 1.8326(17) .
F1 C21 1.338(2) .
F2 C21 1.3390(19) .
F3 C21 1.327(2) .
N1 C1 1.3455(16) .
N1 C5 1.3642(16) .
N2 C6 1.3616(16) .
N2 C5 1.3745(16) .
N3 C6 1.3611(16) .
N3 C10 1.3627(17) .
N4 C11 1.3656(16) .
N4 C15 1.3665(16) .
N5 C15 1.3615(16) .
N5 C16 1.3761(16) .
N6 C20 1.3446(17) .
N6 C16 1.3629(16) .
C1 C2 1.3854(19) .
C1 H1 0.9300 .
C2 C3 1.393(2) .
C2 H2 0.9300 .
C3 C4 1.3877(19) .
C3 H3 0.9300 .
C4 C5 1.3978(18) .
C4 H4 0.9300 .
C6 C7 1.4084(18) .
C7 C8 1.3739(19) .
C7 H7 0.9300 .
C8 C9 1.401(2) .
C8 H8 0.9300 .
C9 C10 1.3682(19) .
C9 H9 0.9300 .
C10 H10 0.9300 .
C11 C12 1.3699(18) .
C11 H11 0.9300 .
C12 C13 1.4008(19) .
C12 H12 0.9300 .
C13 C14 1.3763(19) .
C13 H13 0.9300 .
C14 C15 1.4102(18) .
C14 H14 0.9300 .
C16 C17 1.3939(18) .
C17 C18 1.3881(19) .
C17 H17 0.9300 .
C18 C19 1.393(2) .
C18 H18 0.9300 .
C19 C20 1.3820(19) .
C19 H19 0.9300 .
C20 H20 0.9300 .

loop_
_geom_torsion_atom_site_label_1
_geom_torsion_atom_site_label_2
_geom_torsion_atom_site_label_3
_geom_torsion_atom_site_label_4
_geom_torsion
_geom_torsion_site_symmetry_1
_geom_torsion_site_symmetry_4
N4 W1 W2 N3 67.34(4) 2 2
N4 W1 W2 N3 -112.66(4) . 2
N2 W1 W2 N3 -18.57(4) 2 2
N2 W1 W2 N3 161.43(4) . 2
N1 W1 W2 N3 148.68(5) . 2
N1 W1 W2 N3 -31.32(5) 2 2
N4 W1 W2 N3 -112.66(4) 2 .
N4 W1 W2 N3 67.34(4) . .
N2 W1 W2 N3 161.43(4) 2 .
N2 W1 W2 N3 -18.57(4) . .
N1 W1 W2 N3 -31.32(5) . .
N1 W1 W2 N3 148.68(5) 2 .
N4 W1 W2 N5 -18.23(4) 2 2
N4 W1 W2 N5 161.77(4) . 2
N2 W1 W2 N5 -104.14(4) 2 2
N2 W1 W2 N5 75.86(4) . 2
N1 W1 W2 N5 63.11(5) . 2
N1 W1 W2 N5 -116.89(5) 2 2
N4 W1 W2 N5 161.77(4) 2 .
N4 W1 W2 N5 -18.23(4) . .
N2 W1 W2 N5 75.86(4) 2 .
N2 W1 W2 N5 -104.14(4) . .
N1 W1 W2 N5 -116.89(5) . .
N1 W1 W2 N5 63.11(5) 2 .
N4 W1 W2 N6 148.61(5) 2 .
N4 W1 W2 N6 -31.39(5) . .
N2 W1 W2 N6 62.70(5) 2 .
N2 W1 W2 N6 -117.30(5) . .
N1 W1 W2 N6 -130.05(6) . .
N1 W1 W2 N6 49.95(6) 2 .
N4 W1 W2 N6 -31.39(5) 2 2
N4 W1 W2 N6 148.61(5) . 2
N2 W1 W2 N6 -117.30(5) 2 2
N2 W1 W2 N6 62.70(5) . 2
N1 W1 W2 N6 49.95(6) . 2
N1 W1 W2 N6 -130.05(6) 2 2
N4 W1 N1 C1 -74.28(15) 2 .
N4 W1 N1 C1 105.87(15) . .
N2 W1 N1 C1 -3.2(2) 2 .
N2 W1 N1 C1 -172.47(17) . .
N1 W1 N1 C1 21.78(13) 2 .
W2 W1 N1 C1 -158.22(13) . .
N4 W1 N1 C5 93.85(8) 2 .
N4 W1 N1 C5 -86.00(8) . .
N2 W1 N1 C5 164.96(8) 2 .
N2 W1 N1 C5 -4.34(7) . .
N1 W1 N1 C5 -170.09(9) 2 .
W2 W1 N1 C5 9.91(9) . .
N4 W1 N2 C6 122.18(12) 2 .
N4 W1 N2 C6 -57.62(12) . .
N2 W1 N2 C6 33.36(11) 2 .
N1 W1 N2 C6 -157.30(13) . .
N1 W1 N2 C6 -128.17(11) 2 .
W2 W1 N2 C6 33.36(11) . .
N4 W1 N2 C5 -76.19(8) 2 .
N4 W1 N2 C5 104.01(8) . .
N2 W1 N2 C5 -165.01(8) 2 .
N1 W1 N2 C5 4.33(7) . .
N1 W1 N2 C5 33.46(12) 2 .
W2 W1 N2 C5 -165.01(8) . .
N3 W2 N3 C6 -162.42(9) 2 .
N5 W2 N3 C6 -58.17(10) 2 .
N5 W2 N3 C6 93.23(10) . .
N6 W2 N3 C6 152.72(9) . .
N6 W2 N3 C6 -117.45(10) 2 .
W1 W2 N3 C6 17.58(9) . .
N3 W2 N3 C10 20.01(10) 2 .
N5 W2 N3 C10 124.26(10) 2 .
N5 W2 N3 C10 -84.34(10) . .
N6 W2 N3 C10 -24.85(10) . .
N6 W2 N3 C10 64.98(10) 2 .
W1 W2 N3 C10 -159.99(10) . .
N4 W1 N4 C11 -157.41(11) 2 .
N2 W1 N4 C11 127.86(10) 2 .
N2 W1 N4 C11 -82.66(10) . .
N1 W1 N4 C11 -23.55(10) . .
N1 W1 N4 C11 68.73(10) 2 .
W2 W1 N4 C11 -157.40(10) . .
N4 W1 N4 C15 18.26(12) 2 .
N2 W1 N4 C15 -56.47(10) 2 .
N2 W1 N4 C15 93.01(10) . .
N1 W1 N4 C15 152.11(9) . .
N1 W1 N4 C15 -115.61(10) 2 .
W2 W1 N4 C15 18.26(9) . .
N3 W2 N5 C15 121.08(12) 2 .
N3 W2 N5 C15 -60.23(12) . .
N5 W2 N5 C15 31.52(11) 2 .
N6 W2 N5 C15 -159.22(13) . .
N6 W2 N5 C15 -130.96(11) 2 .
W1 W2 N5 C15 31.52(11) . .
N3 W2 N5 C16 -76.41(8) 2 .
N3 W2 N5 C16 102.29(8) . .
N5 W2 N5 C16 -165.97(8) 2 .
N6 W2 N5 C16 3.30(7) . .
N6 W2 N5 C16 31.56(12) 2 .
W1 W2 N5 C16 -165.97(8) . .
N3 W2 N6 C20 -71.00(15) 2 .
N3 W2 N6 C20 108.05(15) . .
N5 W2 N6 C20 0.44(19) 2 .
N5 W2 N6 C20 -170.03(16) . .
N6 W2 N6 C20 24.70(13) 2 .
W1 W2 N6 C20 -155.30(13) . .
N3 W2 N6 C16 95.71(8) 2 .
N3 W2 N6 C16 -85.24(8) . .
N5 W2 N6 C16 167.14(8) 2 .
N5 W2 N6 C16 -3.32(7) . .
N6 W2 N6 C16 -168.59(9) 2 .
W1 W2 N6 C16 11.41(9) . .
C5 N1 C1 C2 1.10(19) . .
W1 N1 C1 C2 167.41(11) . .
N1 C1 C2 C3 -3.1(2) . .
C1 C2 C3 C4 1.7(2) . .
C2 C3 C4 C5 1.6(2) . .
C1 N1 C5 N2 177.82(11) . .
W1 N1 C5 N2 6.09(10) . .
C1 N1 C5 C4 2.41(19) . .
W1 N1 C5 C4 -169.31(11) . .
C6 N2 C5 N1 157.31(12) . .
W1 N2 C5 N1 -6.28(10) . .
C6 N2 C5 C4 -28.0(2) . .
W1 N2 C5 C4 168.39(13) . .
C3 C4 C5 N1 -3.71(19) . .
C3 C4 C5 N2 -177.66(14) . .
C10 N3 C6 N2 176.39(11) . .
W2 N3 C6 N2 -1.26(14) . .
C10 N3 C6 C7 -0.15(18) . .
W2 N3 C6 C7 -177.80(10) . .
C5 N2 C6 N3 173.87(12) . .
W1 N2 C6 N3 -28.71(17) . .
C5 N2 C6 C7 -9.8(2) . .
W1 N2 C6 C7 147.62(11) . .
N3 C6 C7 C8 0.4(2) . .
N2 C6 C7 C8 -175.66(13) . .
C6 C7 C8 C9 -0.4(2) . .
C7 C8 C9 C10 0.1(2) . .
C6 N3 C10 C9 -0.19(19) . .
W2 N3 C10 C9 177.36(10) . .
C8 C9 C10 N3 0.2(2) . .
C15 N4 C11 C12 1.48(19) . .
W1 N4 C11 C12 177.16(10) . .
N4 C11 C12 C13 0.7(2) . .
C11 C12 C13 C14 -1.2(2) . .
C12 C13 C14 C15 -0.4(2) . .
C16 N5 C15 N4 175.89(12) . .
W2 N5 C15 N4 -25.89(17) . .
C16 N5 C15 C14 -8.6(2) . .
W2 N5 C15 C14 149.66(11) . .
C11 N4 C15 N5 172.75(11) . .
W1 N4 C15 N5 -3.02(14) . .
C11 N4 C15 C14 -3.08(18) . .
W1 N4 C15 C14 -178.85(10) . .
C13 C14 C15 N5 -172.72(13) . .
C13 C14 C15 N4 2.6(2) . .
C20 N6 C16 N5 175.06(12) . .
W2 N6 C16 N5 4.66(10) . .
C20 N6 C16 C17 -0.37(19) . .
W2 N6 C16 C17 -170.78(11) . .
C15 N5 C16 N6 159.36(12) . .
W2 N5 C16 N6 -4.75(10) . .
C15 N5 C16 C17 -26.0(2) . .
W2 N5 C16 C17 169.86(14) . .
N6 C16 C17 C18 -0.77(19) . .
N5 C16 C17 C18 -174.67(14) . .
C16 C17 C18 C19 0.5(2) . .
C17 C18 C19 C20 0.9(2) . .
C16 N6 C20 C19 1.8(2) . .
W2 N6 C20 C19 166.39(11) . .
C18 C19 C20 N6 -2.0(2) . .
O3 S1 C21 F3 -49.38(14) . .
O2 S1 C21 F3 -169.73(14) . .
O1 S1 C21 F3 70.19(15) . .
O3 S1 C21 F1 -170.38(12) . .
O2 S1 C21 F1 69.27(14) . .
O1 S1 C21 F1 -50.82(14) . .
O3 S1 C21 F2 70.41(15) . .
O2 S1 C21 F2 -49.95(16) . .
O1 S1 C21 F2 -170.03(13) . .
